data_4512437
loop_
_publ_author_name
'Kundu, Subrata'
'Mohapatra, Balaram'
'Mohapatra, Chandrajeet'
'Verma, Sandeep'
'Chandrasekhar, Vadapalli'

_publ_section_title
;
 Polymeric, Molecular and Ionic Organotin Complexes Containing
 Hypoxanthine, Adenine and 2-Aminopurine. Synthesis and Supramolecular
 Structures
;
_journal_issue 1
_journal_name_full 'Crystal Growth &amp; Design'
_journal_page_first 247
_journal_paper_doi 10.1021/cg501322w
_journal_volume 15
_journal_year 2015
_chemical_formula_moiety 'C55 H64 N10 O11 Sn2'
_chemical_formula_sum 'C55 H64 N10 O11 Sn2'
_chemical_formula_weight 1278.59
_chemical_name_systematic
;
 ?
;
_space_group_IT_number 2
_symmetry_cell_setting triclinic
_symmetry_space_group_name_Hall '-P 1'
_symmetry_space_group_name_H-M 'P -1'
_atom_sites_solution_hydrogens geom
_atom_sites_solution_primary direct
_atom_sites_solution_secondary difmap
_audit_creation_method SHELXL-97
_cell_angle_alpha 96.4420(10)
_cell_angle_beta 100.3120(10)
_cell_angle_gamma 103.2150(10)
_cell_formula_units_Z 2
_cell_length_a 9.6511(4)
_cell_length_b 14.2607(6)
_cell_length_c 22.0464(10)
_cell_measurement_reflns_used 9975
_cell_measurement_temperature 100(2)
_cell_measurement_theta_max 26.48
_cell_measurement_theta_min 2.59
_cell_volume 2868.8(2)
_computing_cell_refinement 'Bruker SAINT'
_computing_data_collection 'Bruker APEX2'
_computing_data_reduction 'Bruker SAINT'
_computing_molecular_graphics 'Bruker SHELXTL'
_computing_publication_material 'Bruker SHELXTL'
_computing_structure_refinement 'SHELXL-97 (Sheldrick, 2008)'
_computing_structure_solution 'SHELXS-97 (Sheldrick, 2008)'
_diffrn_ambient_temperature 100(2)
_diffrn_measured_fraction_theta_full 0.999
_diffrn_measured_fraction_theta_max 0.999
_diffrn_measurement_device_type 'Bruker APEX-II CCD'
_diffrn_measurement_method '\f and \w scans'
_diffrn_radiation_monochromator graphite
_diffrn_radiation_source 'sealed tube'
_diffrn_radiation_type MoK\a
_diffrn_radiation_wavelength 0.71073
_diffrn_reflns_av_R_equivalents 0.0477
_diffrn_reflns_av_sigmaI/netI 0.0673
_diffrn_reflns_limit_h_max 11
_diffrn_reflns_limit_h_min -11
_diffrn_reflns_limit_k_max 17
_diffrn_reflns_limit_k_min -17
_diffrn_reflns_limit_l_max 26
_diffrn_reflns_limit_l_min -26
_diffrn_reflns_number 31943
_diffrn_reflns_theta_full 25.50
_diffrn_reflns_theta_max 25.50
_diffrn_reflns_theta_min 2.22
_exptl_absorpt_coefficient_mu 0.937
_exptl_absorpt_correction_T_max 0.861
_exptl_absorpt_correction_T_min 0.837
_exptl_absorpt_correction_type empirical
_exptl_absorpt_process_details sadabs
_exptl_crystal_colour colourless
_exptl_crystal_density_diffrn 1.480
_exptl_crystal_density_method 'not measured'
_exptl_crystal_description block
_exptl_crystal_F_000 1304.0
_exptl_crystal_size_max 0.19
_exptl_crystal_size_mid 0.17
_exptl_crystal_size_min 0.16
_refine_diff_density_max 2.300
_refine_diff_density_min -1.838
_refine_diff_density_rms 0.181
_refine_ls_extinction_method none
_refine_ls_goodness_of_fit_ref 1.085
_refine_ls_hydrogen_treatment mixed
_refine_ls_matrix_type full
_refine_ls_number_parameters 716
_refine_ls_number_reflns 10684
_refine_ls_number_restraints 12
_refine_ls_restrained_S_all 1.084
_refine_ls_R_factor_all 0.0855
_refine_ls_R_factor_gt 0.0526
_refine_ls_shift/su_max 0.000
_refine_ls_shift/su_mean 0.000
_refine_ls_structure_factor_coef Fsqd
_refine_ls_weighting_details 'calc w=1/[\s^2^(Fo^2^)+(0.0793P)^2^+7.2273P] where P=(Fo^2^+2Fc^2^)/3'
_refine_ls_weighting_scheme calc
_refine_ls_wR_factor_gt 0.1353
_refine_ls_wR_factor_ref 0.1557
_reflns_number_gt 7750
_reflns_number_total 10684
_reflns_threshold_expression >2sigma(I)
_cod_data_source_file cg501322w_si_002.cif
_cod_data_source_block complex3
_cod_depositor_comments 'Adding full bibliography for 4512435--4512439.cif.'
_cod_original_sg_symbol_Hall '-P 1 '
_cod_database_code 4512437

loop_
_symmetry_equiv_pos_as_xyz
'x, y, z'
'-x, -y, -z'

loop_
_atom_site_label
_atom_site_type_symbol
_atom_site_fract_x
_atom_site_fract_y
_atom_site_fract_z
_atom_site_U_iso_or_equiv
_atom_site_adp_type
_atom_site_occupancy
_atom_site_symmetry_multiplicity
_atom_site_calc_flag
_atom_site_refinement_flags
Sn2 Sn 0.47582(4) 0.58504(3) 0.311666(18) 0.01726(13) Uani 1 1 d .
Sn1 Sn 0.63594(4) 0.24914(3) 0.257579(18) 0.01934(13) Uani 1 1 d .
O4 O 0.4254(4) 0.4923(3) 0.21928(17) 0.0175(9) Uani 1 1 d .
O5 O 0.5158(4) 0.6905(3) 0.40174(18) 0.0227(10) Uani 1 1 d .
H5A H 0.4578 0.7274 0.3977 0.034 Uiso 1 1 d R
H5B H 0.6033 0.7252 0.4098 0.034 Uiso 1 1 d R
O3 O 0.5257(4) 0.3779(3) 0.25381(18) 0.0196(9) Uani 1 1 d .
C22 C 0.9822(7) 0.4200(6) 0.1415(3) 0.0336(17) Uani 1 1 d .
H22 H 1.0451 0.4524 0.1188 0.040 Uiso 1 1 calc R
C24 C 0.8209(6) 0.4229(5) 0.2117(3) 0.0225(14) Uani 1 1 d .
H24 H 0.7777 0.4591 0.2368 0.027 Uiso 1 1 calc R
O1 O 0.7542(5) 0.1364(3) 0.2608(2) 0.0260(10) Uani 1 1 d .
N9A N 0.5001(6) 0.5116(4) 0.0948(2) 0.0277(13) Uani 1 1 d .
N3 N 1.1109(5) 0.0693(3) 0.4393(2) 0.0189(11) Uani 1 1 d .
N2 N 1.3588(5) 0.1131(4) 0.4710(3) 0.0263(12) Uani 1 1 d .
H2A H 1.3622 0.0710 0.4406 0.032 Uiso 1 1 calc R
H2B H 1.4381 0.1472 0.4958 0.032 Uiso 1 1 calc R
N1 N 1.2299(5) 0.1914(4) 0.5297(2) 0.0204(11) Uani 1 1 d .
N7 N 0.8261(5) 0.1375(4) 0.5027(2) 0.0206(11) Uani 1 1 d .
O2 O 0.6044(5) 0.0588(3) 0.3152(2) 0.0269(10) Uani 1 1 d .
N3A N 0.6506(6) 0.4370(5) 0.0377(3) 0.0391(16) Uani 1 1 d .
N9 N 0.8492(5) 0.0350(4) 0.4216(2) 0.0213(11) Uani 1 1 d .
C29 C 0.6066(7) 0.3249(5) 0.4524(3) 0.0236(14) Uani 1 1 d .
H29 H 0.5330 0.3262 0.4742 0.028 Uiso 1 1 calc R
N7A N 0.6320(6) 0.6671(5) 0.1141(3) 0.0368(15) Uani 1 1 d .
N1A N 0.8693(7) 0.5546(6) 0.0297(3) 0.0478(19) Uani 1 1 d .
C34 C 0.1817(7) 0.3250(5) 0.3970(3) 0.0258(15) Uani 1 1 d .
H34 H 0.1299 0.2735 0.4129 0.031 Uiso 1 1 calc R
C28 C 0.7502(6) 0.3549(4) 0.4839(3) 0.0206(13) Uani 1 1 d .
H28 H 0.7732 0.3752 0.5269 0.025 Uiso 1 1 calc R
C5 C 0.9736(6) 0.1461(4) 0.5031(3) 0.0188(13) Uani 1 1 d .
C27 C 0.8588(7) 0.3545(5) 0.4514(3) 0.0263(15) Uani 1 1 d .
H27 H 0.9559 0.3752 0.4722 0.032 Uiso 1 1 calc R
C2 C 1.2302(6) 0.1255(4) 0.4800(3) 0.0210(13) Uani 1 1 d .
C8 C 0.7584(7) 0.0723(4) 0.4545(3) 0.0221(14) Uani 1 1 d .
H8 H 0.6573 0.0521 0.4428 0.027 Uiso 1 1 calc R
C11A C 0.4321(7) 0.3645(5) 0.1437(3) 0.0240(14) Uani 1 1 d .
H11A H 0.3554 0.3051 0.1385 0.029 Uiso 1 1 calc R
H11B H 0.5182 0.3461 0.1350 0.029 Uiso 1 1 calc R
C11 C 0.8204(7) 0.0073(5) 0.3069(3) 0.0233(14) Uani 1 1 d .
H11C H 0.9193 0.0460 0.3111 0.028 Uiso 1 1 calc R
H11D H 0.8000 -0.0444 0.2715 0.028 Uiso 1 1 calc R
C33 C 0.2821(7) 0.4002(5) 0.4371(3) 0.0259(15) Uani 1 1 d .
H33 H 0.2962 0.4008 0.4801 0.031 Uiso 1 1 calc R
C45 C 0.9350(8) 0.6809(5) 0.3005(3) 0.0381(18) Uani 1 1 d .
H45 H 0.9872 0.7224 0.2781 0.046 Uiso 1 1 calc R
C19 C 0.7885(7) 0.3227(5) 0.2085(3) 0.0216(14) Uani 1 1 d .
C10A C 0.3855(7) 0.4265(5) 0.0958(3) 0.0250(14) Uani 1 1 d .
H10A H 0.3558 0.3868 0.0547 0.030 Uiso 1 1 calc R
H10B H 0.3018 0.4474 0.1052 0.030 Uiso 1 1 calc R
C35 C 0.1565(7) 0.3246(5) 0.3333(3) 0.0255(15) Uani 1 1 d .
H35 H 0.0867 0.2738 0.3065 0.031 Uiso 1 1 calc R
C6 C 1.1017(6) 0.2018(4) 0.5412(3) 0.0214(14) Uani 1 1 d .
H6 H 1.0995 0.2466 0.5749 0.026 Uiso 1 1 calc R
C4 C 0.9882(6) 0.0824(4) 0.4532(3) 0.0188(13) Uani 1 1 d .
N2A N 0.8187(7) 0.3966(6) -0.0147(3) 0.055(2) Uani 1 1 d .
H2AA H 0.7651 0.3377 -0.0239 0.066 Uiso 1 1 calc R
H2AB H 0.8990 0.4116 -0.0274 0.066 Uiso 1 1 calc R
C21 C 0.9546(8) 0.3200(6) 0.1384(3) 0.0406(19) Uani 1 1 d .
H21 H 1.0004 0.2848 0.1140 0.049 Uiso 1 1 calc R
C13 C 0.4347(7) 0.1577(5) 0.2071(3) 0.0244(14) Uani 1 1 d .
C36 C 0.2361(6) 0.4005(4) 0.3095(3) 0.0218(14) Uani 1 1 d .
H36 H 0.2183 0.4010 0.2667 0.026 Uiso 1 1 calc R
C47 C 0.9281(7) 0.5696(5) 0.3735(3) 0.0315(16) Uani 1 1 d .
H47 H 0.9753 0.5358 0.4006 0.038 Uiso 1 1 calc R
C30 C 0.5710(7) 0.2931(4) 0.3892(3) 0.0213(14) Uani 1 1 d .
H30 H 0.4736 0.2717 0.3689 0.026 Uiso 1 1 calc R
C2A C 0.7779(8) 0.4634(7) 0.0186(3) 0.043(2) Uani 1 1 d .
C32 C 0.3627(6) 0.4756(5) 0.4131(3) 0.0215(13) Uani 1 1 d .
H32 H 0.4314 0.5265 0.4402 0.026 Uiso 1 1 calc R
C39 C 0.1993(7) 0.7050(5) 0.1797(3) 0.0311(16) Uani 1 1 d .
H39 H 0.1079 0.6809 0.1535 0.037 Uiso 1 1 calc R
C10 C 0.8085(7) -0.0375(4) 0.3655(3) 0.0227(14) Uani 1 1 d .
H10C H 0.7091 -0.0751 0.3616 0.027 Uiso 1 1 calc R
H10D H 0.8710 -0.0820 0.3694 0.027 Uiso 1 1 calc R
C48 C 0.7783(6) 0.5562(5) 0.3652(3) 0.0228(14) Uani 1 1 d .
H48 H 0.7263 0.5135 0.3870 0.027 Uiso 1 1 calc R
C25 C 0.6785(7) 0.2924(4) 0.3554(3) 0.0204(13) Uani 1 1 d .
C41 C 0.4114(9) 0.8341(5) 0.2175(4) 0.043(2) Uani 1 1 d .
H41 H 0.4656 0.8969 0.2171 0.051 Uiso 1 1 calc R
C12A C 0.4648(6) 0.4136(4) 0.2103(3) 0.0186(13) Uani 1 1 d .
C23 C 0.9158(7) 0.4705(5) 0.1785(3) 0.0272(15) Uani 1 1 d .
H23 H 0.9348 0.5380 0.1814 0.033 Uiso 1 1 calc R
C46 C 1.0071(7) 0.6324(5) 0.3418(3) 0.0332(17) Uani 1 1 d .
H46 H 1.1076 0.6423 0.3479 0.040 Uiso 1 1 calc R
C20 C 0.8593(8) 0.2722(5) 0.1713(3) 0.0346(17) Uani 1 1 d .
H20 H 0.8419 0.2048 0.1688 0.042 Uiso 1 1 calc R
C37 C 0.3874(7) 0.6821(5) 0.2602(3) 0.0219(14) Uani 1 1 d .
C4A C 0.6208(7) 0.5133(6) 0.0696(3) 0.0309(17) Uani 1 1 d .
C5A C 0.7021(7) 0.6086(6) 0.0826(3) 0.0343(17) Uani 1 1 d .
C42 C 0.4637(8) 0.7765(5) 0.2586(3) 0.0357(18) Uani 1 1 d .
H42 H 0.5533 0.8024 0.2859 0.043 Uiso 1 1 calc R
C43 C 0.7054(6) 0.6052(4) 0.3252(3) 0.0181(13) Uani 1 1 d .
C44 C 0.7856(7) 0.6680(5) 0.2923(3) 0.0276(15) Uani 1 1 d .
H44 H 0.7384 0.7013 0.2648 0.033 Uiso 1 1 calc R
C31 C 0.3422(6) 0.4759(4) 0.3492(3) 0.0190(13) Uani 1 1 d .
C40 C 0.2786(8) 0.7965(5) 0.1777(3) 0.0352(17) Uani 1 1 d .
H40 H 0.2426 0.8334 0.1495 0.042 Uiso 1 1 calc R
C38 C 0.2521(7) 0.6470(5) 0.2199(3) 0.0237(14) Uani 1 1 d .
H38 H 0.1967 0.5844 0.2200 0.028 Uiso 1 1 calc R
C26 C 0.8233(7) 0.3234(5) 0.3877(3) 0.0262(15) Uani 1 1 d .
H26 H 0.8973 0.3231 0.3659 0.031 Uiso 1 1 calc R
C18 C 0.3025(7) 0.1685(5) 0.2214(4) 0.0362(17) Uani 1 1 d .
H18 H 0.3032 0.2139 0.2553 0.043 Uiso 1 1 calc R
C17 C 0.1711(8) 0.1120(6) 0.1854(4) 0.046(2) Uani 1 1 d .
H17 H 0.0841 0.1200 0.1949 0.055 Uiso 1 1 calc R
C16 C 0.1686(9) 0.0448(6) 0.1361(4) 0.052(2) Uani 1 1 d .
H16 H 0.0798 0.0067 0.1125 0.063 Uiso 1 1 calc R
C14 C 0.4279(9) 0.0878(5) 0.1564(3) 0.0384(18) Uani 1 1 d .
H14 H 0.5137 0.0779 0.1464 0.046 Uiso 1 1 calc R
C15 C 0.2950(10) 0.0327(6) 0.1208(4) 0.050(2) Uani 1 1 d .
H15 H 0.2919 -0.0126 0.0864 0.060 Uiso 1 1 calc R
C8A C 0.5130(8) 0.6052(5) 0.1204(3) 0.0303(16) Uani 1 1 d .
H8A H 0.4444 0.6238 0.1405 0.036 Uiso 1 1 calc R
C12 C 0.7166(7) 0.0712(5) 0.2945(3) 0.0223(14) Uani 1 1 d .
C6A C 0.8309(8) 0.6267(7) 0.0604(3) 0.042(2) Uani 1 1 d .
H6A H 0.8902 0.6899 0.0672 0.050 Uiso 1 1 calc R
O7 O 0.3641(5) 0.8176(3) 0.4242(2) 0.0302(11) Uani 1 1 d G
H7A H 0.3067 0.8182 0.4492 0.045 Uiso 1 1 d G
H7B H 0.3494 0.8557 0.3981 0.045 Uiso 1 1 d G
O6 O 0.3727(5) 0.9769(3) 0.3607(2) 0.0284(10) Uani 1 1 d .
H6B H 0.3714 0.9309 0.3801 0.043 Uiso 1 1 calc R
C49 C 0.2379(8) 0.9599(7) 0.3174(4) 0.054(2) Uani 1 1 d .
H49A H 0.1592 0.9475 0.3390 0.081 Uiso 1 1 calc R
H49B H 0.2275 0.9044 0.2863 0.081 Uiso 1 1 calc R
H49C H 0.2359 1.0163 0.2975 0.081 Uiso 1 1 calc R
O10 O 0.758(3) 1.0142(16) 0.1365(12) 0.257(8) Uani 1 1 d GU
H10E H 0.7221 0.9559 0.1177 0.385 Uiso 1 1 d G
H10F H 0.8345 1.0166 0.1635 0.385 Uiso 1 1 d G
O9 O 0.017(2) 0.8287(14) 0.0205(9) 0.270(8) Uani 1 1 d U
O11 O 0.560(2) 0.2071(15) 1.0212(7) 0.240(8) Uani 1 1 d .
H11 H 0.4774 0.1715 1.0158 0.359 Uiso 1 1 calc R
C51 C 0.630(3) 0.1783(15) 0.9701(8) 0.201(10) Uani 1 1 d .
H51A H 0.6902 0.2354 0.9602 0.302 Uiso 1 1 calc R
H51B H 0.5558 0.1458 0.9339 0.302 Uiso 1 1 calc R
H51C H 0.6880 0.1350 0.9830 0.302 Uiso 1 1 calc R
O12 O 0.733(3) 0.8544(9) 0.1604(9) 0.40(2) Uani 1 1 d .
H12 H 0.6887 0.8273 0.1253 0.604 Uiso 1 1 calc R
C53 C 0.908(5) 0.844(2) 0.1712(19) 0.65(6) Uani 1 1 d .
H53A H 0.9510 0.8577 0.2150 0.972 Uiso 1 1 calc R
H53B H 0.9624 0.8889 0.1498 0.972 Uiso 1 1 calc R
H53C H 0.9078 0.7784 0.1550 0.972 Uiso 1 1 calc R

loop_
_atom_site_aniso_label
_atom_site_aniso_U_11
_atom_site_aniso_U_22
_atom_site_aniso_U_33
_atom_site_aniso_U_23
_atom_site_aniso_U_13
_atom_site_aniso_U_12
Sn2 0.0145(2) 0.0237(2) 0.0146(2) 0.00379(17) 0.00292(17) 0.00655(18)
Sn1 0.0192(2) 0.0244(2) 0.0172(2) 0.00544(18) 0.00598(18) 0.00823(18)
O4 0.019(2) 0.021(2) 0.014(2) 0.0037(17) 0.0048(17) 0.0072(18)
O5 0.015(2) 0.029(2) 0.022(2) -0.0017(19) 0.0022(18) 0.0066(19)
O3 0.018(2) 0.025(2) 0.016(2) 0.0047(18) 0.0020(18) 0.0083(18)
C22 0.021(4) 0.058(5) 0.024(4) 0.018(3) 0.007(3) 0.008(3)
C24 0.015(3) 0.033(4) 0.021(3) 0.007(3) 0.001(3) 0.009(3)
O1 0.032(3) 0.029(2) 0.026(2) 0.014(2) 0.015(2) 0.016(2)
N9A 0.024(3) 0.045(4) 0.018(3) 0.011(3) 0.006(2) 0.014(3)
N3 0.019(3) 0.020(3) 0.021(3) 0.004(2) 0.007(2) 0.008(2)
N2 0.014(3) 0.029(3) 0.034(3) -0.003(2) 0.008(2) 0.003(2)
N1 0.020(3) 0.021(3) 0.019(3) 0.002(2) 0.003(2) 0.004(2)
N7 0.018(3) 0.026(3) 0.020(3) 0.005(2) 0.002(2) 0.009(2)
O2 0.020(2) 0.038(3) 0.027(2) 0.010(2) 0.009(2) 0.011(2)
N3A 0.024(3) 0.082(5) 0.019(3) 0.017(3) 0.008(3) 0.021(3)
N9 0.019(3) 0.022(3) 0.023(3) 0.004(2) 0.003(2) 0.004(2)
C29 0.021(3) 0.031(4) 0.026(3) 0.010(3) 0.012(3) 0.012(3)
N7A 0.029(3) 0.057(4) 0.024(3) 0.015(3) 0.004(3) 0.008(3)
N1A 0.028(4) 0.095(6) 0.031(4) 0.031(4) 0.010(3) 0.026(4)
C34 0.018(3) 0.032(4) 0.035(4) 0.015(3) 0.012(3) 0.012(3)
C28 0.022(3) 0.025(3) 0.017(3) 0.007(3) 0.000(3) 0.011(3)
C5 0.021(3) 0.017(3) 0.020(3) 0.007(2) 0.004(3) 0.006(3)
C27 0.018(3) 0.036(4) 0.025(4) 0.003(3) 0.000(3) 0.012(3)
C2 0.019(3) 0.019(3) 0.026(3) 0.005(3) 0.006(3) 0.004(3)
C8 0.015(3) 0.022(3) 0.030(4) 0.007(3) 0.004(3) 0.006(3)
C11A 0.023(3) 0.032(4) 0.017(3) 0.001(3) 0.002(3) 0.011(3)
C11 0.026(4) 0.026(3) 0.019(3) 0.003(3) 0.006(3) 0.009(3)
C33 0.022(3) 0.040(4) 0.023(3) 0.013(3) 0.009(3) 0.016(3)
C45 0.032(4) 0.043(4) 0.036(4) 0.000(3) 0.021(3) -0.006(3)
C19 0.022(3) 0.029(4) 0.015(3) 0.004(3) 0.003(3) 0.010(3)
C10A 0.023(3) 0.039(4) 0.012(3) -0.002(3) 0.002(3) 0.011(3)
C35 0.012(3) 0.030(4) 0.032(4) 0.004(3) 0.003(3) 0.003(3)
C6 0.022(3) 0.020(3) 0.022(3) 0.003(3) 0.002(3) 0.009(3)
C4 0.022(3) 0.020(3) 0.017(3) 0.008(3) 0.004(3) 0.006(3)
N2A 0.041(4) 0.108(6) 0.029(4) 0.008(4) 0.021(3) 0.034(4)
C21 0.042(5) 0.054(5) 0.033(4) 0.003(4) 0.024(4) 0.015(4)
C13 0.025(4) 0.027(3) 0.021(3) 0.011(3) 0.002(3) 0.006(3)
C36 0.016(3) 0.030(4) 0.024(3) 0.010(3) 0.007(3) 0.011(3)
C47 0.026(4) 0.038(4) 0.028(4) -0.005(3) 0.000(3) 0.013(3)
C30 0.016(3) 0.031(4) 0.019(3) 0.005(3) 0.006(3) 0.008(3)
C2A 0.028(4) 0.090(7) 0.020(4) 0.019(4) 0.005(3) 0.029(5)
C32 0.016(3) 0.027(3) 0.022(3) 0.001(3) 0.005(3) 0.008(3)
C39 0.021(4) 0.043(4) 0.028(4) 0.009(3) -0.005(3) 0.013(3)
C10 0.025(3) 0.020(3) 0.022(3) 0.003(3) 0.004(3) 0.005(3)
C48 0.018(3) 0.027(3) 0.023(3) 0.000(3) 0.004(3) 0.005(3)
C25 0.023(3) 0.024(3) 0.015(3) 0.005(3) 0.003(3) 0.009(3)
C41 0.047(5) 0.023(4) 0.051(5) 0.013(3) -0.002(4) 0.003(3)
C12A 0.009(3) 0.024(3) 0.021(3) 0.003(3) 0.004(2) 0.001(3)
C23 0.018(3) 0.030(4) 0.031(4) 0.010(3) 0.002(3) 0.002(3)
C46 0.017(3) 0.045(4) 0.033(4) -0.009(3) 0.005(3) 0.004(3)
C20 0.038(4) 0.040(4) 0.031(4) 0.004(3) 0.016(3) 0.013(3)
C37 0.022(3) 0.028(4) 0.018(3) 0.004(3) 0.005(3) 0.011(3)
C4A 0.028(4) 0.059(5) 0.014(3) 0.017(3) 0.006(3) 0.020(4)
C5A 0.027(4) 0.061(5) 0.022(4) 0.021(3) 0.010(3) 0.015(4)
C42 0.035(4) 0.024(4) 0.036(4) 0.001(3) -0.011(3) 0.001(3)
C43 0.015(3) 0.022(3) 0.015(3) -0.002(2) 0.006(2) 0.002(3)
C44 0.033(4) 0.030(4) 0.018(3) 0.003(3) 0.007(3) 0.003(3)
C31 0.016(3) 0.026(3) 0.018(3) 0.005(3) 0.006(3) 0.008(3)
C40 0.039(4) 0.033(4) 0.036(4) 0.015(3) -0.001(3) 0.016(3)
C38 0.018(3) 0.027(3) 0.027(4) 0.005(3) 0.005(3) 0.007(3)
C26 0.020(3) 0.040(4) 0.024(4) 0.004(3) 0.010(3) 0.015(3)
C18 0.027(4) 0.041(4) 0.041(4) 0.014(3) 0.006(3) 0.006(3)
C17 0.022(4) 0.047(5) 0.066(6) 0.026(4) 0.001(4) 0.003(4)
C16 0.042(5) 0.035(5) 0.059(6) 0.008(4) -0.017(4) -0.011(4)
C14 0.048(5) 0.030(4) 0.030(4) 0.002(3) 0.002(4) 0.003(4)
C15 0.061(6) 0.032(4) 0.042(5) 0.001(4) -0.008(4) -0.001(4)
C8A 0.033(4) 0.046(4) 0.015(3) 0.011(3) 0.004(3) 0.015(3)
C12 0.020(3) 0.026(3) 0.018(3) -0.001(3) 0.000(3) 0.005(3)
C6A 0.029(4) 0.072(6) 0.025(4) 0.026(4) 0.001(3) 0.010(4)
O7 0.030(3) 0.037(3) 0.032(3) 0.011(2) 0.017(2) 0.016(2)
O6 0.031(3) 0.031(3) 0.025(3) 0.008(2) 0.008(2) 0.010(2)
C49 0.030(4) 0.085(7) 0.041(5) 0.003(5) 0.003(4) 0.010(4)
O10 0.257(8) 0.257(8) 0.257(8) 0.0413(16) 0.054(2) 0.065(2)
O9 0.270(8) 0.270(8) 0.270(8) 0.0423(17) 0.058(2) 0.068(2)
O11 0.32(2) 0.30(2) 0.136(12) 0.054(12) 0.119(15) 0.094(17)
C51 0.34(3) 0.21(2) 0.097(13) 0.032(14) 0.067(17) 0.13(2)
O12 0.71(4) 0.100(9) 0.36(2) -0.122(12) 0.46(3) -0.170(16)
C53 0.80(9) 0.38(5) 0.60(7) -0.30(5) 0.67(8) -0.39(5)

loop_
_atom_type_symbol
_atom_type_description
_atom_type_scat_dispersion_real
_atom_type_scat_dispersion_imag
_atom_type_scat_source
C C 0.0033 0.0016 'International Tables Vol C Tables 4.2.6.8 and 6.1.1.4'
H H 0.0000 0.0000 'International Tables Vol C Tables 4.2.6.8 and 6.1.1.4'
N N 0.0061 0.0033 'International Tables Vol C Tables 4.2.6.8 and 6.1.1.4'
O O 0.0106 0.0060 'International Tables Vol C Tables 4.2.6.8 and 6.1.1.4'
Sn Sn -0.6537 1.4246 'International Tables Vol C Tables 4.2.6.8 and 6.1.1.4'

loop_
_geom_angle_atom_site_label_1
_geom_angle_atom_site_label_2
_geom_angle_atom_site_label_3
_geom_angle
C37 Sn2 C31 121.5(2)
C37 Sn2 C43 116.2(2)
C31 Sn2 C43 122.3(2)
C37 Sn2 O4 83.49(19)
C31 Sn2 O4 92.39(19)
C43 Sn2 O4 95.13(18)
C37 Sn2 O5 90.8(2)
C31 Sn2 O5 90.07(19)
C43 Sn2 O5 87.97(18)
O4 Sn2 O5 174.22(14)
C13 Sn1 C25 122.3(2)
C13 Sn1 C19 119.6(2)
C25 Sn1 C19 117.1(2)
C13 Sn1 O1 96.4(2)
C25 Sn1 O1 95.52(19)
C19 Sn1 O1 87.74(19)
C13 Sn1 O3 87.2(2)
C25 Sn1 O3 84.47(19)
C19 Sn1 O3 88.45(19)
O1 Sn1 O3 175.71(15)
C12A O4 Sn2 123.0(4)
Sn2 O5 H5A 109.6
Sn2 O5 H5B 109.2
H5A O5 H5B 109.4
C12A O3 Sn1 134.0(4)
C23 C22 C21 118.9(6)
C23 C22 H22 120.6
C21 C22 H22 120.6
C23 C24 C19 121.6(6)
C23 C24 H24 119.2
C19 C24 H24 119.2
C12 O1 Sn1 116.4(4)
C8A N9A C4A 106.1(6)
C8A N9A C10A 127.1(6)
C4A N9A C10A 126.8(6)
C4 N3 C2 112.7(5)
C2 N2 H2A 120.0
C2 N2 H2B 120.0
H2A N2 H2B 120.0
C6 N1 C2 118.9(5)
C8 N7 C5 104.2(5)
C4A N3A C2A 111.8(7)
C4 N9 C8 105.2(5)
C4 N9 C10 126.6(5)
C8 N9 C10 128.2(5)
C30 C29 C28 120.9(6)
C30 C29 H29 119.6
C28 C29 H29 119.6
C8A N7A C5A 103.7(6)
C6A N1A C2A 118.5(7)
C33 C34 C35 120.9(6)
C33 C34 H34 119.5
C35 C34 H34 119.5
C27 C28 C29 119.5(6)
C27 C28 H28 120.2
C29 C28 H28 120.2
C6 C5 C4 115.8(6)
C6 C5 N7 134.1(6)
C4 C5 N7 110.0(5)
C28 C27 C26 119.7(6)
C28 C27 H27 120.1
C26 C27 H27 120.1
N2 C2 N3 116.5(5)
N2 C2 N1 117.9(6)
N3 C2 N1 125.6(5)
N7 C8 N9 114.4(5)
N7 C8 H8 122.8
N9 C8 H8 122.8
C12A C11A C10A 114.6(5)
C12A C11A H11A 108.6
C10A C11A H11A 108.6
C12A C11A H11B 108.6
C10A C11A H11B 108.6
H11A C11A H11B 107.6
C12 C11 C10 112.3(5)
C12 C11 H11C 109.1
C10 C11 H11C 109.1
C12 C11 H11D 109.1
C10 C11 H11D 109.1
H11C C11 H11D 107.9
C34 C33 C32 119.4(6)
C34 C33 H33 120.3
C32 C33 H33 120.3
C44 C45 C46 120.5(7)
C44 C45 H45 119.8
C46 C45 H45 119.8
C24 C19 C20 116.8(6)
C24 C19 Sn1 121.3(4)
C20 C19 Sn1 121.8(5)
N9A C10A C11A 112.8(5)
N9A C10A H10A 109.0
C11A C10A H10A 109.0
N9A C10A H10B 109.0
C11A C10A H10B 109.0
H10A C10A H10B 107.8
C34 C35 C36 119.5(6)
C34 C35 H35 120.3
C36 C35 H35 120.3
N1 C6 C5 119.9(6)
N1 C6 H6 120.0
C5 C6 H6 120.0
N3 C4 N9 126.8(6)
N3 C4 C5 127.1(6)
N9 C4 C5 106.1(5)
C2A N2A H2AA 120.0
C2A N2A H2AB 120.0
H2AA N2A H2AB 120.0
C20 C21 C22 120.4(7)
C20 C21 H21 119.8
C22 C21 H21 119.8
C14 C13 C18 117.5(6)
C14 C13 Sn1 121.1(5)
C18 C13 Sn1 121.3(5)
C35 C36 C31 120.6(6)
C35 C36 H36 119.7
C31 C36 H36 119.7
C46 C47 C48 120.5(7)
C46 C47 H47 119.8
C48 C47 H47 119.8
C29 C30 C25 120.7(6)
C29 C30 H30 119.7
C25 C30 H30 119.7
N2A C2A N3A 118.4(8)
N2A C2A N1A 115.4(7)
N3A C2A N1A 126.2(8)
C31 C32 C33 121.0(6)
C31 C32 H32 119.5
C33 C32 H32 119.5
C40 C39 C38 121.4(6)
C40 C39 H39 119.3
C38 C39 H39 119.3
N9 C10 C11 112.8(5)
N9 C10 H10C 109.0
C11 C10 H10C 109.0
N9 C10 H10D 109.0
C11 C10 H10D 109.0
H10C C10 H10D 107.8
C43 C48 C47 121.1(6)
C43 C48 H48 119.5
C47 C48 H48 119.5
C30 C25 C26 117.9(5)
C30 C25 Sn1 123.8(4)
C26 C25 Sn1 118.3(4)
C40 C41 C42 118.8(7)
C40 C41 H41 120.6
C42 C41 H41 120.6
O3 C12A O4 122.9(5)
O3 C12A C11A 121.4(5)
O4 C12A C11A 115.7(5)
C22 C23 C24 120.9(6)
C22 C23 H23 119.5
C24 C23 H23 119.5
C47 C46 C45 119.2(6)
C47 C46 H46 120.4
C45 C46 H46 120.4
C21 C20 C19 121.4(7)
C21 C20 H20 119.3
C19 C20 H20 119.3
C42 C37 C38 117.1(6)
C42 C37 Sn2 123.7(5)
C38 C37 Sn2 118.8(5)
N3A C4A C5A 127.5(7)
N3A C4A N9A 126.5(7)
C5A C4A N9A 106.1(6)
C4A C5A N7A 110.5(6)
C4A C5A C6A 115.4(7)
N7A C5A C6A 134.0(8)
C37 C42 C41 122.5(6)
C37 C42 H42 118.7
C41 C42 H42 118.7
C48 C43 C44 118.4(6)
C48 C43 Sn2 121.5(4)
C44 C43 Sn2 120.0(5)
C45 C44 C43 120.4(6)
C45 C44 H44 119.8
C43 C44 H44 119.8
C32 C31 C36 118.6(6)
C32 C31 Sn2 121.2(4)
C36 C31 Sn2 120.1(4)
C39 C40 C41 119.9(6)
C39 C40 H40 120.1
C41 C40 H40 120.1
C39 C38 C37 120.2(6)
C39 C38 H38 119.9
C37 C38 H38 119.9
C27 C26 C25 121.3(6)
C27 C26 H26 119.3
C25 C26 H26 119.3
C17 C18 C13 120.5(7)
C17 C18 H18 119.7
C13 C18 H18 119.7
C16 C17 C18 120.3(8)
C16 C17 H17 119.8
C18 C17 H17 119.8
C17 C16 C15 120.8(8)
C17 C16 H16 119.6
C15 C16 H16 119.6
C15 C14 C13 120.8(8)
C15 C14 H14 119.6
C13 C14 H14 119.6
C16 C15 C14 120.0(8)
C16 C15 H15 120.0
C14 C15 H15 120.0
N7A C8A N9A 113.7(6)
N7A C8A H8A 123.2
N9A C8A H8A 123.2
O2 C12 O1 124.1(6)
O2 C12 C11 121.0(6)
O1 C12 C11 114.9(5)
N1A C6A C5A 120.6(8)
N1A C6A H6A 119.7
C5A C6A H6A 119.7
H7A O7 H7B 109.5
C49 O6 H6B 109.5
O6 C49 H49A 109.5
O6 C49 H49B 109.5
H49A C49 H49B 109.5
O6 C49 H49C 109.5
H49A C49 H49C 109.5
H49B C49 H49C 109.5
H10E O10 H10F 109.5
C51 O11 H11 109.5
O11 C51 H51A 109.5
O11 C51 H51B 109.5
H51A C51 H51B 109.5
O11 C51 H51C 109.5
H51A C51 H51C 109.5
H51B C51 H51C 109.5
C53 O12 H12 109.5
O12 C53 H53A 109.5
O12 C53 H53B 109.5
H53A C53 H53B 109.5
O12 C53 H53C 109.5
H53A C53 H53C 109.5
H53B C53 H53C 109.5

loop_
_geom_bond_atom_site_label_1
_geom_bond_atom_site_label_2
_geom_bond_distance
Sn2 C37 2.117(6)
Sn2 C31 2.127(6)
Sn2 C43 2.129(6)
Sn2 O4 2.209(4)
Sn2 O5 2.268(4)
Sn1 C13 2.110(6)
Sn1 C25 2.113(6)
Sn1 C19 2.135(6)
Sn1 O1 2.175(4)
Sn1 O3 2.324(4)
O4 C12A 1.271(7)
O5 H5A 0.8513
O5 H5B 0.8513
O3 C12A 1.254(7)
C22 C23 1.364(10)
C22 C21 1.381(10)
C22 H22 0.9300
C24 C23 1.379(9)
C24 C19 1.383(9)
C24 H24 0.9300
O1 C12 1.282(7)
N9A C8A 1.358(9)
N9A C4A 1.374(8)
N9A C10A 1.450(8)
N3 C4 1.322(7)
N3 C2 1.350(8)
N2 C2 1.339(8)
N2 H2A 0.8600
N2 H2B 0.8600
N1 C6 1.344(8)
N1 C2 1.361(8)
N7 C8 1.294(8)
N7 C5 1.400(8)
O2 C12 1.233(7)
N3A C4A 1.343(9)
N3A C2A 1.356(9)
N9 C4 1.374(8)
N9 C8 1.390(8)
N9 C10 1.452(8)
C29 C30 1.371(9)
C29 C28 1.380(8)
C29 H29 0.9300
N7A C8A 1.319(9)
N7A C5A 1.389(9)
N1A C6A 1.328(11)
N1A C2A 1.362(11)
C34 C33 1.370(9)
C34 C35 1.381(9)
C34 H34 0.9300
C28 C27 1.372(9)
C28 H28 0.9300
C5 C6 1.376(8)
C5 C4 1.395(8)
C27 C26 1.379(9)
C27 H27 0.9300
C8 H8 0.9300
C11A C12A 1.499(8)
C11A C10A 1.521(8)
C11A H11A 0.9700
C11A H11B 0.9700
C11 C12 1.511(8)
C11 C10 1.514(8)
C11 H11C 0.9700
C11 H11D 0.9700
C33 C32 1.392(9)
C33 H33 0.9300
C45 C44 1.387(10)
C45 C46 1.388(10)
C45 H45 0.9300
C19 C20 1.396(9)
C10A H10A 0.9700
C10A H10B 0.9700
C35 C36 1.389(9)
C35 H35 0.9300
C6 H6 0.9300
N2A C2A 1.311(10)
N2A H2AA 0.8600
N2A H2AB 0.8600
C21 C20 1.379(10)
C21 H21 0.9300
C13 C14 1.394(9)
C13 C18 1.405(9)
C36 C31 1.391(9)
C36 H36 0.9300
C47 C46 1.376(10)
C47 C48 1.390(9)
C47 H47 0.9300
C30 C25 1.383(8)
C30 H30 0.9300
C32 C31 1.387(8)
C32 H32 0.9300
C39 C40 1.364(10)
C39 C38 1.388(8)
C39 H39 0.9300
C10 H10C 0.9700
C10 H10D 0.9700
C48 C43 1.379(8)
C48 H48 0.9300
C25 C26 1.395(9)
C41 C40 1.369(10)
C41 C42 1.394(9)
C41 H41 0.9300
C23 H23 0.9300
C46 H46 0.9300
C20 H20 0.9300
C37 C42 1.387(9)
C37 C38 1.389(9)
C4A C5A 1.374(10)
C5A C6A 1.397(10)
C42 H42 0.9300
C43 C44 1.399(8)
C44 H44 0.9300
C40 H40 0.9300
C38 H38 0.9300
C26 H26 0.9300
C18 C17 1.384(10)
C18 H18 0.9300
C17 C16 1.358(12)
C17 H17 0.9300
C16 C15 1.365(12)
C16 H16 0.9300
C14 C15 1.386(11)
C14 H14 0.9300
C15 H15 0.9300
C8A H8A 0.9300
C6A H6A 0.9300
O7 H7A 0.8500
O7 H7B 0.8500
O6 C49 1.423(8)
O6 H6B 0.8200
C49 H49A 0.9600
C49 H49B 0.9600
C49 H49C 0.9600
O10 H10E 0.8501
O10 H10F 0.8500
O11 C51 1.480(19)
O11 H11 0.8200
C51 H51A 0.9600
C51 H51B 0.9600
C51 H51C 0.9600
O12 C53 1.70(6)
O12 H12 0.8200
C53 H53A 0.9600
C53 H53B 0.9600
C53 H53C 0.9600
